data_1509641
loop_
_publ_author_name
'Klepp, K.O.'

_publ_section_title
;
 Die Kristallstruktur von Tl6 Ag20-x Se14-y und ihre Beziehungen zum Rh20
 Si13 und dem Zr6 Ni20 P13 Strukturtyp
;
_journal_name_full 'Journal of the Less-Common Metals'
_journal_page_first 131
_journal_page_last 142
_journal_paper_doi 10.1016/0022-5088(87)90199-8
_journal_volume 128
_journal_year 1987
_chemical_formula_sum 'Ag19.42 Se12.98 Tl6'
_chemical_name_systematic 'Tl6 Ag19.42 Se12.98'
_space_group_IT_number 176
_symmetry_space_group_name_Hall '-P 6c'
_symmetry_space_group_name_H-M 'P 63/m'
_cell_angle_alpha 90
_cell_angle_beta 90
_cell_angle_gamma 120
_cell_formula_units_Z 1
_cell_length_a 15.116
_cell_length_b 15.116
_cell_length_c 4.406
_cell_volume 871.864
_citation_journal_id_ASTM JCOMAH
_cod_data_source_file silver1-2_660.cif
_cod_data_source_block Ag19.42Se12.98Tl6
_cod_original_cell_volume 871.8643
_cod_database_code 1509641

loop_
_symmetry_equiv_pos_as_xyz
x,y,z
x-y,x,z+1/2
-y,x-y,z
-x,-y,z+1/2
-x+y,-x,z
y,-x+y,z+1/2
-x,-y,-z
-x+y,-x,-z-1/2
y,-x+y,-z
x,y,-z-1/2
x-y,x,-z
-y,x-y,-z-1/2

loop_
_atom_site_label
_atom_site_type_symbol
_atom_site_fract_x
_atom_site_fract_y
_atom_site_fract_z
_atom_site_occupancy
_atom_site_U_iso_or_equiv
Se1 Se-1 0.8574 0.4748 0.25 1 0.0
Se2 Se-1 0.7626 0.7135 0.25 1 0.0
Ag1 Ag+1 0.5565 0.579 0.25 1 0.0
Ag2 Ag+1 0.9176 0.6739 0.25 1 0.0
Ag3 Ag+1 0.8094 0.9165 0.25 0.95 0.0
Ag4 Ag+1 0.6667 0.3333 0.25 0.86 0.0
Tl1 Tl+1 0.527 0.8119 0.25 1 0.0
Se3 Se-1 0 0 0 0.49 0.0
